data_2209273
loop_
_publ_author_name
'Ying Zhang'
'Xiao-Bing Wang'
'Ling-Yi Kong'

_publ_section_title
;
 (--)-Nomilin chloroform solvate
;
_journal_coeditor_code OB3006
_journal_issue 6
_journal_name_full 'Acta Crystallographica Section E'
_journal_page_first o2502
_journal_page_last o2504
_journal_paper_doi 10.1107/S1600536806018812
_journal_volume 62
_journal_year 2006
_chemical_formula_iupac 'C28 H33 O9, C H Cl3'
_chemical_formula_moiety 'C28 H33 O9, C H Cl3'
_chemical_formula_sum 'C29 H34 Cl3 O9'
_chemical_formula_weight 632.91
_chemical_name_systematic
;
(-)-Nomilin chloroform solvate
;
_space_group_IT_number 19
_symmetry_cell_setting orthorhombic
_symmetry_space_group_name_Hall 'P 2ac 2ab'
_symmetry_space_group_name_H-M 'P 21 21 21'
_atom_sites_solution_hydrogens geom
_atom_sites_solution_primary direct
_atom_sites_solution_secondary difmap
_audit_creation_method SHELXL-97
_cell_angle_alpha 90.00
_cell_angle_beta 90.00
_cell_angle_gamma 90.00
_cell_formula_units_Z 4
_cell_length_a 8.599(4)
_cell_length_b 12.951(6)
_cell_length_c 27.252(12)
_cell_measurement_reflns_used 3156
_cell_measurement_temperature 298(2)
_cell_measurement_theta_max 19.875
_cell_measurement_theta_min 2.484
_cell_volume 3035(2)
_computing_cell_refinement 'SAINT (Bruker, 2000)'
_computing_data_collection 'SMART (Bruker, 2000)'
_computing_data_reduction SAINT
_computing_molecular_graphics 'SHELXTL ((Bruker, 2000)'
_computing_publication_material SHELXTL
_computing_structure_refinement 'SHELXL97 (Sheldrick, 1997)'
_computing_structure_solution 'SHELXS97 (Sheldrick, 1997)'
_diffrn_ambient_temperature 298(2)
_diffrn_measured_fraction_theta_full 0.998
_diffrn_measured_fraction_theta_max 0.998
_diffrn_measurement_device_type 'Bruker SMART CCD area-detector'
_diffrn_measurement_method '\f and \w'
_diffrn_radiation_monochromator graphite
_diffrn_radiation_source 'fine-focus sealed tube'
_diffrn_radiation_type MoK\a
_diffrn_radiation_wavelength 0.71073
_diffrn_reflns_av_R_equivalents 0.0500
_diffrn_reflns_av_sigmaI/netI 0.0599
_diffrn_reflns_limit_h_max 10
_diffrn_reflns_limit_h_min -10
_diffrn_reflns_limit_k_max 14
_diffrn_reflns_limit_k_min -15
_diffrn_reflns_limit_l_max 32
_diffrn_reflns_limit_l_min -27
_diffrn_reflns_number 16041
_diffrn_reflns_theta_full 25.01
_diffrn_reflns_theta_max 25.01
_diffrn_reflns_theta_min 1.74
_diffrn_standards_decay_% 0
_diffrn_standards_interval_count 0
_diffrn_standards_interval_time 0
_diffrn_standards_number 0
_exptl_absorpt_coefficient_mu 0.353
_exptl_absorpt_correction_T_max 0.8983
_exptl_absorpt_correction_T_min 0.8571
_exptl_absorpt_correction_type multi-scan
_exptl_absorpt_process_details '(SADABS; Bruker, 2000)'
_exptl_crystal_colour colourless
_exptl_crystal_density_diffrn 1.385
_exptl_crystal_density_method 'not measured'
_exptl_crystal_description prism
_exptl_crystal_F_000 1324
_exptl_crystal_size_max 0.45
_exptl_crystal_size_mid 0.38
_exptl_crystal_size_min 0.31
_refine_diff_density_max 0.319
_refine_diff_density_min -0.289
_refine_ls_abs_structure_details 'Flack (1983), 2303 Friedel pairs'
_refine_ls_abs_structure_Flack -0.10(14)
_refine_ls_extinction_method none
_refine_ls_goodness_of_fit_ref 1.002
_refine_ls_hydrogen_treatment constr
_refine_ls_matrix_type full
_refine_ls_number_parameters 404
_refine_ls_number_reflns 5361
_refine_ls_number_restraints 138
_refine_ls_restrained_S_all 1.029
_refine_ls_R_factor_all 0.1095
_refine_ls_R_factor_gt 0.0535
_refine_ls_shift/su_max 0.016
_refine_ls_shift/su_mean 0.000
_refine_ls_structure_factor_coef Fsqd
_refine_ls_weighting_details 'calc w=1/[\s^2^(Fo^2^)+(0.0796P)^2^+0.9994P] where P=(Fo^2^+2Fc^2^)/3'
_refine_ls_weighting_scheme calc
_refine_ls_wR_factor_gt 0.1290
_refine_ls_wR_factor_ref 0.1648
_reflns_number_gt 3162
_reflns_number_total 5361
_reflns_threshold_expression I>2\s(I)
_cod_data_source_file ob3006.cif
_cod_data_source_block I
_cod_original_sg_symbol_Hall 'P 2ac 2ab '
_cod_database_code 2209273
_cod_database_fobs_code 2209273

loop_
_symmetry_equiv_pos_as_xyz
'x, y, z'
'-x+1/2, -y, z+1/2'
'-x, y+1/2, -z+1/2'
'x+1/2, -y+1/2, -z'

loop_
_atom_site_type_symbol
_atom_site_label
_atom_site_fract_x
_atom_site_fract_y
_atom_site_fract_z
_atom_site_U_iso_or_equiv
_atom_site_adp_type
_atom_site_calc_flag
_atom_site_refinement_flags
_atom_site_occupancy
_atom_site_disorder_assembly
_atom_site_disorder_group
Cl Cl1 0.9764(13) 0.5117(5) 0.3464(5) 0.139(3) Uani d PDU 0.615(19) A 1
Cl Cl2 0.8483(10) 0.3190(5) 0.3254(4) 0.173(3) Uani d PDU 0.615(19) A 1
Cl Cl3 1.0178(11) 0.3485(11) 0.4127(3) 0.179(4) Uani d PDU 0.615(19) A 1
Cl Cl1' 1.004(2) 0.5093(9) 0.3643(8) 0.150(5) Uani d PDU 0.385(19) A 2
Cl Cl2' 0.910(2) 0.3440(14) 0.3051(6) 0.207(5) Uani d PDU 0.385(19) A 2
Cl Cl3' 0.998(2) 0.3059(11) 0.4008(5) 0.174(5) Uani d PDU 0.385(19) A 2
O O1 -0.0023(4) 0.2984(2) 0.72700(10) 0.0534(8) Uani d . 1 . .
O O2 -0.1624(5) 0.1963(3) 0.69016(13) 0.0731(11) Uani d . 1 . .
O O3 0.0345(3) 0.3556(2) 0.60736(10) 0.0485(8) Uani d . 1 . .
O O4 -0.1338(6) 0.3518(4) 0.54467(16) 0.1087(16) Uani d . 1 . .
O O5 0.5194(4) 0.5546(3) 0.67950(12) 0.0659(9) Uani d . 1 . .
O O6 0.3947(4) 0.7595(2) 0.58078(11) 0.0513(8) Uani d . 1 . .
O O7 0.6450(4) 0.6671(3) 0.52380(12) 0.0612(9) Uani d . 1 . .
O O8 0.7971(4) 0.7337(3) 0.58006(13) 0.0726(10) Uani d . 1 . .
O O9 0.6380(7) 0.4822(4) 0.40481(18) 0.1157(18) Uani d . 1 . .
C C1 -0.1146(6) 0.2837(4) 0.69400(16) 0.0517(12) Uani d . 1 . .
C C2 -0.1776(6) 0.3694(3) 0.66366(17) 0.0530(12) Uani d . 1 . .
H H2A -0.2832 0.3850 0.6632 0.064 Uiso calc R 1 . .
C C3 -0.0612(5) 0.4304(3) 0.63345(14) 0.0407(10) Uani d . 1 . .
H H3A -0.1201 0.4691 0.6088 0.049 Uiso calc R 1 . .
C C4 0.0463(5) 0.5074(3) 0.65964(14) 0.0380(9) Uani d . 1 . .
C C5 0.1660(5) 0.5466(3) 0.62080(13) 0.0363(9) Uani d . 1 . .
H H5A 0.2250 0.4846 0.6119 0.044 Uiso calc R 1 . .
C C6 0.2930(5) 0.6240(3) 0.63898(14) 0.0377(10) Uani d . 1 . .
C C7 0.3791(5) 0.5664(3) 0.67925(15) 0.0441(10) Uani d . 1 . .
C C8 0.2780(5) 0.5226(3) 0.71881(15) 0.0475(11) Uani d . 1 . .
H H8A 0.2319 0.5791 0.7371 0.057 Uiso calc R 1 . .
H H8B 0.3424 0.4834 0.7413 0.057 Uiso calc R 1 . .
C C9 0.1460(5) 0.4516(3) 0.69945(14) 0.0421(10) Uani d . 1 . .
H H9A 0.1992 0.3957 0.6820 0.051 Uiso calc R 1 . .
C C10 0.0637(6) 0.3985(3) 0.74359(15) 0.0507(12) Uani d . 1 . .
C C11 0.1067(5) 0.5876(3) 0.57168(15) 0.0459(11) Uani d . 1 . .
H H11A 0.0096 0.5539 0.5632 0.055 Uiso calc R 1 . .
H H11B 0.0877 0.6613 0.5741 0.055 Uiso calc R 1 . .
C C12 0.2281(5) 0.5665(4) 0.53206(15) 0.0494(11) Uani d . 1 . .
H H12A 0.2093 0.6125 0.5046 0.059 Uiso calc R 1 . .
H H12B 0.2151 0.4963 0.5204 0.059 Uiso calc R 1 . .
C C13 0.3985(5) 0.5807(3) 0.54956(14) 0.0418(10) Uani d . 1 . .
C C14 0.3973(5) 0.6516(3) 0.59457(14) 0.0391(10) Uani d . 1 . .
C C15 0.5340(5) 0.7188(3) 0.60161(17) 0.0483(11) Uani d . 1 . .
H H15A 0.5574 0.7393 0.6354 0.058 Uiso calc R 1 . .
C C16 0.6683(6) 0.7070(4) 0.56815(19) 0.0533(12) Uani d . 1 . .
C C17 0.4901(6) 0.6359(3) 0.50815(15) 0.0503(11) Uani d . 1 . .
H H17A 0.4322 0.6978 0.4983 0.060 Uiso calc R 1 . .
C C18 0.5167(7) 0.5701(4) 0.46333(17) 0.0595(13) Uani d . 1 . .
C C19 0.6545(9) 0.5410(5) 0.4459(2) 0.099(2) Uani d . 1 . .
H H19A 0.7495 0.5584 0.4599 0.119 Uiso calc R 1 . .
C C20 0.4843(11) 0.4750(5) 0.3971(2) 0.091(2) Uani d . 1 . .
H H20A 0.4390 0.4384 0.3715 0.109 Uiso calc R 1 . .
C C21 0.4057(9) 0.5269(5) 0.43090(19) 0.0859(19) Uani d . 1 . .
H H21A 0.2982 0.5336 0.4329 0.103 Uiso calc R 1 . .
C C22 -0.0149(8) 0.3236(4) 0.56235(19) 0.0652(14) Uani d . 1 . .
C C23 0.1015(8) 0.2550(5) 0.53875(19) 0.0839(18) Uani d . 1 . .
H H23A 0.0515 0.2141 0.5139 0.126 Uiso calc R 1 . .
H H23B 0.1464 0.2103 0.5630 0.126 Uiso calc R 1 . .
H H23C 0.1818 0.2961 0.5240 0.126 Uiso calc R 1 . .
C C24 -0.0598(5) 0.5954(3) 0.67788(16) 0.0507(12) Uani d . 1 . .
H H24A -0.0701 0.6465 0.6526 0.076 Uiso calc R 1 . .
H H24B -0.0148 0.6264 0.7066 0.076 Uiso calc R 1 . .
H H24C -0.1604 0.5681 0.6858 0.076 Uiso calc R 1 . .
C C25 0.2318(6) 0.7255(3) 0.66129(17) 0.0563(12) Uani d . 1 . .
H H25A 0.3174 0.7714 0.6674 0.084 Uiso calc R 1 . .
H H25B 0.1793 0.7110 0.6916 0.084 Uiso calc R 1 . .
H H25C 0.1605 0.7574 0.6388 0.084 Uiso calc R 1 . .
C C26 0.1807(7) 0.3583(4) 0.78089(18) 0.0724(16) Uani d . 1 . .
H H26A 0.1309 0.3089 0.8020 0.109 Uiso calc R 1 . .
H H26B 0.2193 0.4147 0.8002 0.109 Uiso calc R 1 . .
H H26C 0.2656 0.3257 0.7640 0.109 Uiso calc R 1 . .
C C27 -0.0613(7) 0.4595(4) 0.77091(17) 0.0684(16) Uani d . 1 . .
H H27A -0.0906 0.4229 0.8001 0.103 Uiso calc R 1 . .
H H27C -0.1506 0.4678 0.7502 0.103 Uiso calc R 1 . .
H H27D -0.0212 0.5262 0.7796 0.103 Uiso calc R 1 . .
C C28 0.4823(6) 0.4791(3) 0.56219(16) 0.0527(12) Uani d . 1 . .
H H28C 0.4434 0.4528 0.5928 0.079 Uiso calc R 1 . .
H H28D 0.5920 0.4916 0.5650 0.079 Uiso calc R 1 . .
H H28A 0.4639 0.4294 0.5367 0.079 Uiso calc R 1 . .
C C29 1.0102(9) 0.3821(5) 0.3526(2) 0.108(2) Uani d DU 1 . .
H H29 1.1066 0.3626 0.3359 0.130 Uiso calc R 1 A 1

loop_
_atom_site_aniso_label
_atom_site_aniso_U_11
_atom_site_aniso_U_22
_atom_site_aniso_U_33
_atom_site_aniso_U_12
_atom_site_aniso_U_13
_atom_site_aniso_U_23
Cl1 0.115(5) 0.091(3) 0.210(7) 0.011(3) 0.071(5) 0.031(3)
Cl2 0.183(5) 0.153(4) 0.183(5) -0.060(4) 0.039(5) -0.077(4)
Cl3 0.154(5) 0.212(8) 0.170(5) -0.024(5) -0.046(5) 0.063(5)
Cl1' 0.122(7) 0.094(6) 0.234(12) -0.024(5) 0.014(8) 0.004(6)
Cl2' 0.180(10) 0.276(11) 0.165(8) -0.054(8) 0.004(7) -0.025(8)
Cl3' 0.211(10) 0.134(7) 0.178(8) 0.069(6) 0.085(8) 0.091(6)
O1 0.065(2) 0.0471(16) 0.0477(17) -0.0145(16) -0.0056(17) 0.0020(14)
O2 0.090(3) 0.057(2) 0.072(2) -0.027(2) -0.014(2) 0.0021(18)
O3 0.0531(19) 0.0502(16) 0.0422(16) -0.0045(15) -0.0044(15) -0.0094(14)
O4 0.099(4) 0.150(4) 0.077(3) 0.014(3) -0.042(3) -0.033(3)
O5 0.044(2) 0.087(2) 0.067(2) -0.0041(19) -0.0001(17) 0.0213(18)
O6 0.0534(19) 0.0370(16) 0.0635(19) 0.0032(14) 0.0097(16) 0.0089(14)
O7 0.057(2) 0.069(2) 0.057(2) -0.0035(17) 0.0175(18) 0.0064(17)
O8 0.049(2) 0.086(3) 0.083(3) -0.0103(19) 0.0070(19) 0.021(2)
O9 0.135(5) 0.112(4) 0.100(3) -0.026(3) 0.069(3) -0.038(3)
C1 0.059(3) 0.050(3) 0.046(3) -0.013(2) 0.004(2) -0.002(2)
C2 0.039(3) 0.058(3) 0.062(3) -0.006(2) 0.004(2) 0.009(2)
C3 0.038(2) 0.043(2) 0.042(2) -0.001(2) -0.0020(19) -0.0016(19)
C4 0.038(2) 0.037(2) 0.038(2) -0.0010(18) 0.0018(19) 0.0024(18)
C5 0.034(2) 0.037(2) 0.038(2) -0.0005(18) 0.0003(18) -0.0016(17)
C6 0.037(2) 0.037(2) 0.039(2) -0.0015(19) 0.0069(19) -0.0032(18)
C7 0.044(3) 0.047(2) 0.041(2) -0.005(2) -0.001(2) -0.001(2)
C8 0.046(3) 0.057(3) 0.039(2) -0.014(2) 0.002(2) -0.001(2)
C9 0.045(3) 0.045(2) 0.036(2) -0.006(2) -0.002(2) -0.0056(19)
C10 0.066(3) 0.048(2) 0.039(2) -0.019(2) 0.002(2) -0.004(2)
C11 0.045(3) 0.044(2) 0.048(2) 0.005(2) 0.003(2) 0.005(2)
C12 0.057(3) 0.051(3) 0.040(2) 0.003(2) 0.005(2) 0.005(2)
C13 0.049(3) 0.042(2) 0.035(2) 0.002(2) 0.008(2) 0.0049(18)
C14 0.042(2) 0.030(2) 0.045(2) 0.0038(18) 0.004(2) 0.0058(18)
C15 0.045(3) 0.048(2) 0.052(3) -0.003(2) 0.002(2) 0.004(2)
C16 0.041(3) 0.054(3) 0.065(3) -0.001(2) 0.009(3) 0.020(3)
C17 0.057(3) 0.053(3) 0.041(2) 0.002(2) 0.009(2) 0.009(2)
C18 0.073(4) 0.059(3) 0.047(3) -0.002(3) 0.022(3) 0.008(2)
C19 0.099(5) 0.105(5) 0.092(5) -0.021(4) 0.049(4) -0.035(4)
C20 0.131(6) 0.096(4) 0.044(3) -0.003(5) 0.022(4) -0.009(3)
C21 0.105(5) 0.107(5) 0.046(3) 0.020(4) 0.004(3) -0.003(3)
C22 0.079(4) 0.068(3) 0.048(3) -0.009(3) -0.010(3) -0.012(2)
C23 0.116(5) 0.079(4) 0.057(3) 0.008(4) 0.007(3) -0.022(3)
C24 0.048(3) 0.050(3) 0.054(3) 0.004(2) 0.016(2) -0.003(2)
C25 0.062(3) 0.042(2) 0.065(3) -0.003(2) 0.019(3) -0.011(2)
C26 0.086(4) 0.080(4) 0.051(3) -0.038(3) -0.011(3) 0.016(3)
C27 0.090(4) 0.068(3) 0.047(3) -0.027(3) 0.025(3) -0.011(2)
C28 0.066(3) 0.044(2) 0.048(2) 0.010(2) 0.015(2) 0.003(2)
C29 0.103(5) 0.101(5) 0.120(5) 0.017(4) 0.029(5) -0.001(4)

loop_
_atom_type_symbol
_atom_type_description
_atom_type_scat_dispersion_real
_atom_type_scat_dispersion_imag
_atom_type_scat_source
C C 0.0033 0.0016 'International Tables Vol C Tables 4.2.6.8 and 6.1.1.4'
H H 0.0000 0.0000 'International Tables Vol C Tables 4.2.6.8 and 6.1.1.4'
O O 0.0106 0.0060 'International Tables Vol C Tables 4.2.6.8 and 6.1.1.4'
Cl Cl 0.1484 0.1585 'International Tables Vol C Tables 4.2.6.8 and 6.1.1.4'

loop_
_geom_angle_atom_site_label_1
_geom_angle_atom_site_label_2
_geom_angle_atom_site_label_3
_geom_angle
C1 O1 C10 127.3(3)
C22 O3 C3 117.7(4)
C15 O6 C14 61.8(3)
C16 O7 C17 120.8(3)
C20 O9 C19 105.7(5)
O2 C1 O1 116.0(4)
O2 C1 C2 121.8(5)
O1 C1 C2 122.2(4)
C1 C2 C3 116.7(4)
C1 C2 H2A 121.6
C3 C2 H2A 121.6
O3 C3 C2 106.9(3)
O3 C3 C4 108.6(3)
C2 C3 C4 118.9(3)
O3 C3 H3A 107.3
C2 C3 H3A 107.3
C4 C3 H3A 107.3
C3 C4 C24 105.9(3)
C3 C4 C5 107.0(3)
C24 C4 C5 111.6(3)
C3 C4 C9 110.7(3)
C24 C4 C9 116.3(3)
C5 C4 C9 105.0(3)
C11 C5 C4 119.2(3)
C11 C5 C6 106.7(3)
C4 C5 C6 117.0(3)
C11 C5 H5A 104.0
C4 C5 H5A 104.0
C6 C5 H5A 104.0
C7 C6 C25 107.5(3)
C7 C6 C14 113.3(3)
C25 C6 C14 108.0(3)
C7 C6 C5 104.7(3)
C25 C6 C5 115.7(3)
C14 C6 C5 107.8(3)
O5 C7 C8 121.7(4)
O5 C7 C6 123.3(4)
C8 C7 C6 115.0(4)
C7 C8 C9 113.8(3)
C7 C8 H8A 108.8
C9 C8 H8A 108.8
C7 C8 H8B 108.8
C9 C8 H8B 108.8
H8A C8 H8B 107.7
C10 C9 C8 109.3(3)
C10 C9 C4 119.5(4)
C8 C9 C4 111.3(3)
C10 C9 H9A 105.1
C8 C9 H9A 105.1
C4 C9 H9A 105.1
O1 C10 C27 109.3(4)
O1 C10 C26 99.0(3)
C27 C10 C26 108.5(4)
O1 C10 C9 108.9(3)
C27 C10 C9 117.9(4)
C26 C10 C9 111.5(4)
C12 C11 C5 109.2(3)
C12 C11 H11A 109.8
C5 C11 H11A 109.8
C12 C11 H11B 109.8
C5 C11 H11B 109.8
H11A C11 H11B 108.3
C11 C12 C13 114.0(3)
C11 C12 H12A 108.7
C13 C12 H12A 108.7
C11 C12 H12B 108.7
C13 C12 H12B 108.7
H12A C12 H12B 107.6
C14 C13 C28 109.7(3)
C14 C13 C12 108.1(3)
C28 C13 C12 114.1(4)
C14 C13 C17 108.0(3)
C28 C13 C17 108.6(4)
C12 C13 C17 108.1(3)
O6 C14 C15 58.4(3)
O6 C14 C13 111.7(3)
C15 C14 C13 116.9(4)
O6 C14 C6 114.7(3)
C15 C14 C6 119.8(3)
C13 C14 C6 119.4(3)
O6 C15 C14 59.8(3)
O6 C15 C16 116.6(4)
C14 C15 C16 118.8(4)
O6 C15 H15A 116.5
C14 C15 H15A 116.5
C16 C15 H15A 116.5
O8 C16 O7 119.7(4)
O8 C16 C15 121.5(5)
O7 C16 C15 118.9(4)
O7 C17 C18 104.8(4)
O7 C17 C13 112.3(4)
C18 C17 C13 113.9(4)
O7 C17 H17A 108.5
C18 C17 H17A 108.5
C13 C17 H17A 108.5
C19 C18 C21 105.4(5)
C19 C18 C17 125.8(6)
C21 C18 C17 128.8(5)
C18 C19 O9 111.0(6)
C18 C19 H19A 124.5
O9 C19 H19A 124.5
C21 C20 O9 111.0(6)
C21 C20 H20A 124.5
O9 C20 H20A 124.5
C20 C21 C18 106.8(7)
C20 C21 H21A 126.6
C18 C21 H21A 126.6
O4 C22 O3 122.7(5)
O4 C22 C23 126.0(5)
O3 C22 C23 111.2(5)
C22 C23 H23A 109.5
C22 C23 H23B 109.5
H23A C23 H23B 109.5
C22 C23 H23C 109.5
H23A C23 H23C 109.5
H23B C23 H23C 109.5
C4 C24 H24A 109.5
C4 C24 H24B 109.5
H24A C24 H24B 109.5
C4 C24 H24C 109.5
H24A C24 H24C 109.5
H24B C24 H24C 109.5
C6 C25 H25A 109.5
C6 C25 H25B 109.5
H25A C25 H25B 109.5
C6 C25 H25C 109.5
H25A C25 H25C 109.5
H25B C25 H25C 109.5
C10 C26 H26A 109.5
C10 C26 H26B 109.5
H26A C26 H26B 109.5
C10 C26 H26C 109.5
H26A C26 H26C 109.5
H26B C26 H26C 109.5
C10 C27 H27A 109.5
C10 C27 H27C 109.5
H27A C27 H27C 109.5
C10 C27 H27D 109.5
H27A C27 H27D 109.5
H27C C27 H27D 109.5
C13 C28 H28C 109.5
C13 C28 H28D 109.5
H28C C28 H28D 109.5
C13 C28 H28A 109.5
H28C C28 H28A 109.5
H28D C28 H28A 109.5
Cl2' C29 Cl3' 114.8(8)
Cl2' C29 Cl1' 115.5(9)
Cl3' C29 Cl1' 115.8(8)
Cl2' C29 Cl3 135.1(8)
Cl3' C29 Cl3 22.8(6)
Cl1' C29 Cl3 94.0(8)
Cl2' C29 Cl1 97.4(8)
Cl3' C29 Cl1 131.1(7)
Cl1' C29 Cl1 18.4(9)
Cl3 C29 Cl1 110.7(6)
Cl2' C29 Cl2 27.9(6)
Cl3' C29 Cl2 90.5(8)
Cl1' C29 Cl2 120.4(9)
Cl3 C29 Cl2 108.3(5)
Cl1 C29 Cl2 106.1(6)
Cl2' C29 H29 90.0
Cl3' C29 H29 105.6
Cl1' C29 H29 111.7
Cl3 C29 H29 110.5
Cl1 C29 H29 110.5
Cl2 C29 H29 110.5

loop_
_geom_bond_atom_site_label_1
_geom_bond_atom_site_label_2
_geom_bond_distance
Cl1 C29 1.712(10)
Cl2 C29 1.776(10)
Cl3 C29 1.696(10)
Cl1' C29 1.679(13)
Cl2' C29 1.633(11)
Cl3' C29 1.646(11)
O1 C1 1.333(6)
O1 C10 1.487(5)
O2 C1 1.208(5)
O3 C22 1.363(6)
O3 C3 1.456(5)
O4 C22 1.187(7)
O5 C7 1.216(5)
O6 C15 1.426(5)
O6 C14 1.447(5)
O7 C16 1.329(6)
O7 C17 1.456(6)
O8 C16 1.205(6)
O9 C20 1.341(9)
O9 C19 1.361(7)
C1 C2 1.487(7)
C2 C3 1.517(6)
C2 H2A 0.9300
C3 C4 1.536(6)
C3 H3A 0.9800
C4 C24 1.542(6)
C4 C5 1.561(5)
C4 C9 1.560(6)
C5 C11 1.528(5)
C5 C6 1.564(5)
C5 H5A 0.9800
C6 C7 1.520(6)
C6 C25 1.541(6)
C6 C14 1.548(6)
C7 C8 1.496(6)
C8 C9 1.553(6)
C8 H8A 0.9700
C8 H8B 0.9700
C9 C10 1.556(6)
C9 H9A 0.9800
C10 C27 1.527(7)
C10 C26 1.522(7)
C11 C12 1.527(6)
C11 H11A 0.9700
C11 H11B 0.9700
C12 C13 1.552(6)
C12 H12A 0.9700
C12 H12B 0.9700
C13 C14 1.532(6)
C13 C28 1.540(6)
C13 C17 1.551(6)
C14 C15 1.475(6)
C15 C16 1.479(6)
C15 H15A 0.9800
C17 C18 1.508(6)
C17 H17A 0.9800
C18 C19 1.331(8)
C18 C21 1.417(8)
C19 H19A 0.9300
C20 C21 1.326(8)
C20 H20A 0.9300
C21 H21A 0.9300
C22 C23 1.486(8)
C23 H23A 0.9600
C23 H23B 0.9600
C23 H23C 0.9600
C24 H24A 0.9600
C24 H24B 0.9600
C24 H24C 0.9600
C25 H25A 0.9600
C25 H25B 0.9600
C25 H25C 0.9600
C26 H26A 0.9600
C26 H26B 0.9600
C26 H26C 0.9600
C27 H27A 0.9600
C27 H27C 0.9600
C27 H27D 0.9600
C28 H28C 0.9600
C28 H28D 0.9600
C28 H28A 0.9600
C29 H29 0.9800

loop_
_geom_hbond_atom_site_label_D
_geom_hbond_atom_site_label_H
_geom_hbond_atom_site_label_A
_geom_hbond_site_symmetry_A
_geom_hbond_distance_DH
_geom_hbond_distance_HA
_geom_hbond_distance_DA
_geom_hbond_angle_DHA
C24 H24C O5 1_455 0.96 2.76 3.657(6) 155.1
C11 H11B O8 1_455 0.97 2.67 3.274(6) 120.4
C20 H20A O2 4_556 0.93 2.57 3.489(8) 167.9
C17 H17A O8 4_466 0.98 2.59 3.374(6) 137.2

loop_
_geom_torsion_atom_site_label_1
_geom_torsion_atom_site_label_2
_geom_torsion_atom_site_label_3
_geom_torsion_atom_site_label_4
_geom_torsion
_geom_torsion_publ_flag
C10 O1 C1 O2 -171.9(4) ?
C10 O1 C1 C2 8.1(7) ?
O2 C1 C2 C3 -124.3(5) yes
O1 C1 C2 C3 55.8(6) ?
C22 O3 C3 C2 89.3(4) ?
C22 O3 C3 C4 -141.3(4) ?
C1 C2 C3 O3 48.8(5) yes
C1 C2 C3 C4 -74.5(5) ?
O3 C3 C4 C24 169.3(3) ?
C2 C3 C4 C24 -68.2(4) ?
O3 C3 C4 C5 50.1(4) ?
C2 C3 C4 C5 172.6(4) ?
O3 C3 C4 C9 -63.8(4) ?
C2 C3 C4 C9 58.7(5) ?
C3 C4 C5 C11 51.1(4) ?
C24 C4 C5 C11 -64.3(4) ?
C9 C4 C5 C11 168.8(3) ?
C3 C4 C5 C6 -178.1(3) ?
C24 C4 C5 C6 66.5(4) ?
C9 C4 C5 C6 -60.4(4) ?
C11 C5 C6 C7 -164.6(3) ?
C4 C5 C6 C7 59.0(4) ?
C11 C5 C6 C25 77.3(4) ?
C4 C5 C6 C25 -59.1(5) ?
C11 C5 C6 C14 -43.7(4) ?
C4 C5 C6 C14 179.9(3) ?
C25 C6 C7 O5 -110.5(5) ?
C14 C6 C7 O5 8.8(6) ?
C5 C6 C7 O5 126.0(5) ?
C25 C6 C7 C8 70.6(4) ?
C14 C6 C7 C8 -170.1(3) ?
C5 C6 C7 C8 -53.0(4) ?
O5 C7 C8 C9 -124.5(5) yes
C6 C7 C8 C9 54.5(5) ?
C7 C8 C9 C10 172.1(4) ?
C7 C8 C9 C4 -53.7(5) ?
C3 C4 C9 C10 -62.6(4) ?
C24 C4 C9 C10 58.3(5) ?
C5 C4 C9 C10 -177.7(3) ?
C3 C4 C9 C8 168.4(3) ?
C24 C4 C9 C8 -70.7(4) ?
C5 C4 C9 C8 53.2(4) ?
C1 O1 C10 C27 65.8(5) ?
C1 O1 C10 C26 179.1(4) ?
C1 O1 C10 C9 -64.4(6) ?
C8 C9 C10 O1 -152.5(4) ?
C4 C9 C10 O1 77.6(5) ?
C8 C9 C10 C27 82.2(5) ?
C4 C9 C10 C27 -47.7(5) ?
C8 C9 C10 C26 -44.3(5) ?
C4 C9 C10 C26 -174.2(4) ?
C4 C5 C11 C12 -149.7(4) ?
C6 C5 C11 C12 75.1(4) ?
C5 C11 C12 C13 -38.3(5) ?
C11 C12 C13 C14 -22.0(5) ?
C11 C12 C13 C28 100.3(4) ?
C11 C12 C13 C17 -138.7(4) ?
C15 O6 C14 C13 -109.1(4) ?
C15 O6 C14 C6 111.0(4) ?
C28 C13 C14 O6 151.1(4) ?
C12 C13 C14 O6 -83.8(4) ?
C17 C13 C14 O6 32.9(5) ?
C28 C13 C14 C15 86.6(4) ?
C12 C13 C14 C15 -148.4(4) ?
C17 C13 C14 C15 -31.6(5) ?
C28 C13 C14 C6 -71.1(5) ?
C12 C13 C14 C6 54.0(5) ?
C17 C13 C14 C6 170.7(4) ?
C7 C6 C14 O6 -127.2(4) ?
C25 C6 C14 O6 -8.2(5) ?
C5 C6 C14 O6 117.4(4) ?
C7 C6 C14 C15 -60.8(5) ?
C25 C6 C14 C15 58.1(5) ?
C5 C6 C14 C15 -176.2(3) ?
C7 C6 C14 C13 96.2(4) ?
C25 C6 C14 C13 -144.8(4) ?
C5 C6 C14 C13 -19.2(5) ?
C14 O6 C15 C16 109.3(4) ?
C13 C14 C15 O6 100.1(4) ?
C6 C14 C15 O6 -102.3(4) ?
O6 C14 C15 C16 -105.8(4) ?
C13 C14 C15 C16 -5.7(5) ?
C6 C14 C15 C16 151.9(4) ?
C17 O7 C16 O8 -178.9(4) ?
C17 O7 C16 C15 0.3(6) ?
O6 C15 C16 O8 135.0(4) ?
C14 C15 C16 O8 -156.5(4) yes
O6 C15 C16 O7 -44.2(6) ?
C14 C15 C16 O7 24.3(6) ?
C16 O7 C17 C18 -165.1(4) ?
C16 O7 C17 C13 -41.0(5) ?
C14 C13 C17 O7 54.4(4) ?
C28 C13 C17 O7 -64.5(4) ?
C12 C13 C17 O7 171.2(3) ?
C14 C13 C17 C18 173.3(4) ?
C28 C13 C17 C18 54.5(5) ?
C12 C13 C17 C18 -69.9(5) ?
O7 C17 C18 C19 5.5(7) ?
C13 C17 C18 C19 -117.6(6) ?
O7 C17 C18 C21 -174.0(5) ?
C13 C17 C18 C21 62.9(7) ?
C21 C18 C19 O9 -0.1(7) ?
C17 C18 C19 O9 -179.7(5) ?
C20 O9 C19 C18 -0.3(8) ?
C19 O9 C20 C21 0.6(8) ?
O9 C20 C21 C18 -0.7(7) ?
C19 C18 C21 C20 0.5(7) ?
C17 C18 C21 C20 -179.9(5) ?
C3 O3 C22 O4 -2.4(7) ?
C3 O3 C22 C23 175.0(4) ?
